data_1520953
loop_
_publ_author_name
'Chernaya, T.S.'
'Maksimov, B.A.'
'Volk, T.R.'
'Ivleva, L.I.'
'Simonov, V.I.'

_publ_section_title
;
 Atomic structure of Sr0.75 Ba0.25 Nb2 O6 single crystal and
 composition-structure-property relation in (Sr, Ba) Nb2 O6 solid
 solutions
;
_journal_name_full 'Fizika Tverdogo Tela (Leningrad) (= Solid State Physics)'
_journal_page_first 1668
_journal_page_last 1772
_journal_volume 42
_journal_year 2000
_chemical_formula_sum 'Ba0.247 Nb2 O6 Sr0.744'
_chemical_name_systematic 'Sr0.744 Ba0.247 (Nb2 O6)'
_space_group_IT_number 100
_symmetry_space_group_name_Hall 'P 4 -2ab'
_symmetry_space_group_name_H-M 'P 4 b m'
_cell_angle_alpha 90
_cell_angle_beta 90
_cell_angle_gamma 90
_cell_formula_units_Z 5
_cell_length_a 12.445
_cell_length_b 12.445
_cell_length_c 3.935
_cell_volume 609.445
_citation_journal_id_ASTM FTVTAC
_cod_data_source_file Chernaya_FTVTAC_2000_1165.cif
_cod_data_source_block Ba0.247Nb2O6Sr0.744
_cod_database_code 1520953

loop_
_symmetry_equiv_pos_as_xyz
x,y,z
-y,x,z
-x,-y,z
y,-x,z
-x+1/2,y+1/2,z
-y+1/2,-x+1/2,z
x+1/2,-y+1/2,z
y+1/2,x+1/2,z

loop_
_atom_site_label
_atom_site_type_symbol
_atom_site_fract_x
_atom_site_fract_y
_atom_site_fract_z
_atom_site_occupancy
_atom_site_U_iso_or_equiv
O5 O-2 0.3072 0.4012 0.4995 0.5 0.0
O3 O-2 0.2805 0.7805 0.0257 1 0.0
O4 O-2 0.0165 0.5165 0.5166 0.5 0.0
O1 O-2 0.3438 0.0055 0.0567 1 0.0
Ba1 Ba+2 0.1738 0.6738 0.4992 0.309 0.0
O2 O-2 0.1396 0.0682 0.0397 1 0.0
O6 O-2 0.283 0.4458 0.4812 0.5 0.0
Sr1 Sr+2 0 0 0.5023 0.715 0.0
Sr2 Sr+2 0.1558 0.6848 0.5026 0.286 0.0
Nb1 Nb+5 0 0.5 0 1 0.0
Nb2 Nb+5 0.0746 0.2114 0.0029 1 0.0
